data_7057192
loop_
_publ_author_name
'Yu, Ya-Dong'
'Meng, Ling-Bin'
'Chen, Qiu-Cheng'
'Chen, Guang-Hui'
'Huang, Xiao-Chun'

_publ_section_title
;
 Substituent regulated photoluminescent thermochromism in a rare type of
 octahedral Cu4I4 clusters
;
_journal_issue 11
_journal_name_full 'New Journal of Chemistry'
_journal_page_first 8426
_journal_paper_doi 10.1039/C8NJ00505B
_journal_volume 42
_journal_year 2018
_chemical_formula_sum 'C30 H26 Cu4 I4 N6'
_chemical_formula_weight 1232.33
_chemical_name_systematic 3
_space_group_IT_number 62
_space_group_name_Hall '-P 2ac 2n'
_space_group_name_H-M_alt 'P n m a'
_symmetry_cell_setting orthorhombic
_symmetry_space_group_name_Hall '-P 2ac 2n'
_symmetry_space_group_name_H-M 'P n m a'
_atom_sites_solution_hydrogens geom
_atom_sites_solution_primary direct
_atom_sites_solution_secondary difmap
_audit_creation_method SHELXL-97
_audit_update_record
;
2017-01-01 deposited with the CCDC.
2018-03-20 downloaded from the CCDC.
;
_cell_angle_alpha 90.00
_cell_angle_beta 90.00
_cell_angle_gamma 90.00
_cell_formula_units_Z 4
_cell_length_a 23.146(3)
_cell_length_b 18.2397(18)
_cell_length_c 9.1304(10)
_cell_measurement_reflns_used 1236
_cell_measurement_temperature 293(2)
_cell_measurement_theta_max 19.0160
_cell_measurement_theta_min 3.4580
_cell_volume 3854.6(8)
_computing_structure_refinement 'SHELXL-97 (Sheldrick, 1997)'
_computing_structure_solution 'SHELXS-97 (Sheldrick, 1990)'
_diffrn_ambient_temperature 293(2)
_diffrn_measured_fraction_theta_full 0.997
_diffrn_measured_fraction_theta_max 0.997
_diffrn_measurement_device_type 'Xcalibur, Atlas, Gemini'
_diffrn_measurement_method 'phi and omega scans'
_diffrn_radiation_monochromator graphite
_diffrn_radiation_source 'Enhance (Mo) X-ray Source'
_diffrn_radiation_type MoK\a
_diffrn_radiation_wavelength 0.71073
_diffrn_reflns_av_R_equivalents 0.1123
_diffrn_reflns_av_sigmaI/netI 0.1567
_diffrn_reflns_limit_h_max 27
_diffrn_reflns_limit_h_min -24
_diffrn_reflns_limit_k_max 21
_diffrn_reflns_limit_k_min -19
_diffrn_reflns_limit_l_max 10
_diffrn_reflns_limit_l_min -10
_diffrn_reflns_number 14303
_diffrn_reflns_theta_full 25.00
_diffrn_reflns_theta_max 25.00
_diffrn_reflns_theta_min 3.46
_diffrn_standards_decay_% 'not available'
_diffrn_standards_interval_count 'not available'
_diffrn_standards_interval_time 'not available'
_diffrn_standards_number 'not available'
_exptl_absorpt_coefficient_mu 5.412
_exptl_absorpt_correction_T_max 0.4107
_exptl_absorpt_correction_T_min 0.1396
_exptl_absorpt_correction_type multi-scan
_exptl_absorpt_process_details
; 
CrysAlisPro, Oxford Diffraction Ltd., 
Version 1.171.34.44 (release 25-10-2010 CrysAlis171 .NET) 
Empirical absorption correction using spherical harmonics, 
implemented in SCALE3 ABSPACK scaling algorithm. 
;
_exptl_crystal_colour 'deep yellow'
_exptl_crystal_density_diffrn 2.172
_exptl_crystal_density_method 'not measured'
_exptl_crystal_description sheet
_exptl_crystal_F_000 2360
_exptl_crystal_preparation ', Luminescent'
_exptl_crystal_recrystallization_method 'Re-crystallisation from solvent'
_exptl_crystal_size_max 0.60
_exptl_crystal_size_mid 0.40
_exptl_crystal_size_min 0.20
_platon_squeeze_details ' ?'
_refine_diff_density_max 0.927
_refine_diff_density_min -0.851
_refine_diff_density_rms 0.189
_refine_ls_extinction_method none
_refine_ls_goodness_of_fit_ref 1.009
_refine_ls_hydrogen_treatment mixed
_refine_ls_matrix_type full
_refine_ls_number_parameters 193
_refine_ls_number_reflns 3499
_refine_ls_number_restraints 0
_refine_ls_restrained_S_all 1.009
_refine_ls_R_factor_all 0.1714
_refine_ls_R_factor_gt 0.0749
_refine_ls_shift/su_max 0.000
_refine_ls_shift/su_mean 0.000
_refine_ls_structure_factor_coef Fsqd
_refine_ls_weighting_details 'calc w=1/[\s^2^(Fo^2^)+(0.0509P)^2^+0.0000P] where P=(Fo^2^+2Fc^2^)/3'
_refine_ls_weighting_scheme calc
_refine_ls_wR_factor_gt 0.1674
_refine_ls_wR_factor_ref 0.2097
_reflns_number_gt 1438
_reflns_number_total 3499
_reflns_threshold_expression >2sigma(I)
_cod_data_source_file c8nj00505b2.cif
_cod_data_source_block 1_CCDC4
_cod_depositor_comments 'Adding full bibliography for 7057188--7057196.cif.'
_cod_original_sg_symbol_H-M pnma
_cod_database_code 7057192
_platon_squeeze_void_probe_radius 1.20

loop_
_symmetry_equiv_pos_as_xyz
'x, y, z'
'-x+1/2, -y, z+1/2'
'x+1/2, -y+1/2, -z+1/2'
'-x, y+1/2, -z'
'-x, -y, -z'
'x-1/2, y, -z-1/2'
'-x-1/2, y-1/2, z-1/2'
'x, -y-1/2, z'

loop_
_atom_site_label
_atom_site_type_symbol
_atom_site_fract_x
_atom_site_fract_y
_atom_site_fract_z
_atom_site_U_iso_or_equiv
_atom_site_adp_type
_atom_site_occupancy
_atom_site_symmetry_multiplicity
_atom_site_calc_flag
_atom_site_refinement_flags
Cu1 Cu 0.11541(13) 0.17771(13) 1.0295(3) 0.0984(10) Uani 1 1 d .
Cu2 Cu 0.02729(12) 0.18240(11) 0.8114(3) 0.0841(8) Uani 1 1 d .
I1 I 0.14516(8) 0.2500 0.77735(18) 0.0667(6) Uani 1 2 d S
I2 I -0.02339(8) 0.2500 0.59393(19) 0.0767(6) Uani 1 2 d S
I3 I -0.01214(8) 0.2500 1.05509(18) 0.0683(6) Uani 1 2 d S
I4 I 0.15597(8) 0.2500 1.24394(18) 0.0756(6) Uani 1 2 d S
C1 C -0.1466(8) -0.0632(10) 0.440(2) 0.084(6) Uani 1 1 d .
H1A H -0.1471 -0.1154 0.4274 0.125 Uiso 1 1 calc R
H1B H -0.1410 -0.0398 0.3471 0.125 Uiso 1 1 calc R
H1C H -0.1826 -0.0475 0.4818 0.125 Uiso 1 1 calc R
C2 C -0.0661(9) -0.0948(10) 0.588(2) 0.078(6) Uani 1 1 d .
H2 H -0.0731 -0.1434 0.5626 0.094 Uiso 1 1 calc R
C3 C -0.0188(9) -0.0775(9) 0.682(2) 0.079(6) Uani 1 1 d .
H3 H 0.0067 -0.1139 0.7126 0.094 Uiso 1 1 calc R
C4 C -0.0114(7) -0.0065(8) 0.7270(16) 0.051(4) Uani 1 1 d .
C5 C -0.0480(8) 0.0444(9) 0.6672(18) 0.062(5) Uani 1 1 d .
H5 H -0.0435 0.0933 0.6936 0.074 Uiso 1 1 calc R
C6 C -0.0906(8) 0.0267(9) 0.5714(18) 0.064(5) Uani 1 1 d .
H6 H -0.1132 0.0633 0.5297 0.076 Uiso 1 1 calc R
C7 C 0.0354(7) 0.0119(8) 0.8242(15) 0.045(4) Uani 1 1 d .
C8 C 0.0739(8) -0.0380(9) 0.8992(18) 0.066(5) Uani 1 1 d .
H8 H 0.0757 -0.0888 0.8920 0.079 Uiso 1 1 calc R
C9 C 0.1074(7) 0.0085(9) 0.9844(14) 0.048(4) Uani 1 1 d .
C10 C 0.1560(4) -0.0162(7) 1.0840(11) 0.056(4) Uani 1 1 d G
C11 C 0.1906(6) 0.0325(5) 1.1615(13) 0.066(5) Uani 1 1 d G
H11A H 0.1864 0.0827 1.1476 0.079 Uiso 1 1 calc R
C12 C 0.2314(5) 0.0061(9) 1.2599(12) 0.099(8) Uani 1 1 d G
H12A H 0.2546 0.0387 1.3118 0.118 Uiso 1 1 calc R
C13 C 0.2376(5) -0.0689(10) 1.2808(12) 0.096(7) Uani 1 1 d G
H13A H 0.2650 -0.0866 1.3466 0.115 Uiso 1 1 calc R
C14 C 0.2030(7) -0.1176(6) 1.2032(15) 0.107(8) Uani 1 1 d G
H14A H 0.2072 -0.1679 1.2172 0.128 Uiso 1 1 calc R
C15 C 0.1622(6) -0.0913(6) 1.1048(13) 0.077(5) Uani 1 1 d G
H15A H 0.1390 -0.1239 1.0529 0.092 Uiso 1 1 calc R
N1 N 0.0927(7) 0.0785(6) 0.9584(12) 0.057(4) Uani 1 1 d .
N2 N 0.0488(5) 0.0823(7) 0.8614(14) 0.052(3) Uani 1 1 d .
N3 N -0.0998(7) -0.0433(8) 0.5374(14) 0.062(4) Uani 1 1 d .

loop_
_atom_site_aniso_label
_atom_site_aniso_U_11
_atom_site_aniso_U_22
_atom_site_aniso_U_33
_atom_site_aniso_U_23
_atom_site_aniso_U_13
_atom_site_aniso_U_12
Cu1 0.131(3) 0.0581(17) 0.106(2) -0.0079(13) -0.0089(17) -0.0128(17)
Cu2 0.124(2) 0.0365(14) 0.0920(17) 0.0008(11) -0.0049(15) 0.0095(15)
I1 0.0722(12) 0.0426(10) 0.0853(12) 0.000 0.0173(9) 0.000
I2 0.0988(15) 0.0435(11) 0.0880(12) 0.000 -0.0275(11) 0.000
I3 0.0823(13) 0.0391(10) 0.0833(12) 0.000 0.0162(9) 0.000
I4 0.0801(13) 0.0580(12) 0.0887(13) 0.000 -0.0179(10) 0.000
C1 0.073(14) 0.087(15) 0.091(14) -0.016(11) 0.009(11) -0.009(12)
C2 0.110(17) 0.047(12) 0.078(13) -0.029(10) 0.012(12) -0.001(14)
C3 0.115(17) 0.024(10) 0.097(14) -0.006(9) -0.006(13) -0.002(11)
C4 0.059(11) 0.026(10) 0.069(10) -0.002(8) 0.011(9) -0.007(9)
C5 0.073(13) 0.033(10) 0.079(12) 0.006(9) 0.009(11) 0.000(10)
C6 0.077(14) 0.037(12) 0.077(12) 0.004(8) -0.006(10) 0.017(10)
C7 0.057(11) 0.025(9) 0.052(9) 0.006(7) 0.002(8) -0.013(8)
C8 0.085(14) 0.040(11) 0.072(11) 0.004(9) 0.036(10) -0.013(11)
C9 0.058(11) 0.041(10) 0.044(9) 0.004(8) 0.006(8) -0.011(10)
C10 0.055(11) 0.050(11) 0.065(11) 0.012(9) 0.035(9) 0.004(10)
C11 0.081(14) 0.045(11) 0.073(11) -0.008(9) 0.028(11) -0.017(11)
C12 0.086(16) 0.13(2) 0.076(14) 0.014(13) -0.013(11) 0.024(16)
C13 0.092(17) 0.093(18) 0.103(15) 0.033(13) -0.005(13) 0.037(16)
C14 0.12(2) 0.091(18) 0.111(17) 0.016(14) -0.024(15) -0.014(17)
C15 0.105(16) 0.047(12) 0.080(13) 0.024(9) -0.012(11) 0.002(12)
N1 0.105(12) 0.024(8) 0.041(7) -0.005(5) 0.009(8) -0.013(8)
N2 0.044(8) 0.054(10) 0.058(8) 0.000(7) 0.002(7) -0.003(8)
N3 0.083(12) 0.040(10) 0.061(9) 0.000(7) 0.008(8) 0.017(9)

loop_
_atom_type_symbol
_atom_type_description
_atom_type_scat_dispersion_real
_atom_type_scat_dispersion_imag
_atom_type_scat_source
C C 0.0033 0.0016 'International Tables Vol C Tables 4.2.6.8 and 6.1.1.4'
Cu Cu 0.3201 1.2651 'International Tables Vol C Tables 4.2.6.8 and 6.1.1.4'
I I -0.4742 1.8119 'International Tables Vol C Tables 4.2.6.8 and 6.1.1.4'
N N 0.0061 0.0033 'International Tables Vol C Tables 4.2.6.8 and 6.1.1.4'
H H 0.0000 0.0000 'International Tables Vol C Tables 4.2.6.8 and 6.1.1.4'

loop_
_geom_angle_atom_site_label_1
_geom_angle_atom_site_label_2
_geom_angle_atom_site_label_3
_geom_angle
_geom_angle_site_symmetry_1
_geom_angle_site_symmetry_3
N1 Cu1 I4 145.1(4) . .
N1 Cu1 Cu1 155.2(4) . 8_565
I4 Cu1 Cu1 58.73(6) . 8_565
N1 Cu1 I1 103.3(3) . .
I4 Cu1 I1 107.75(10) . .
Cu1 Cu1 I1 61.25(5) 8_565 .
N1 Cu1 Cu2 67.1(4) . .
I4 Cu1 Cu2 141.90(12) . .
Cu1 Cu1 Cu2 88.28(6) 8_565 .
I1 Cu1 Cu2 65.09(9) . .
N2 Cu2 Cu2 159.7(4) . 8_565
N2 Cu2 I2 137.3(4) . .
Cu2 Cu2 I2 61.87(5) 8_565 .
N2 Cu2 I3 108.7(4) . .
Cu2 Cu2 I3 62.86(5) 8_565 .
I2 Cu2 I3 104.98(9) . .
N2 Cu2 Cu1 68.0(4) . .
Cu2 Cu2 Cu1 91.72(6) 8_565 .
I2 Cu2 Cu1 149.90(11) . .
I3 Cu2 Cu1 71.35(9) . .
N2 Cu2 I1 100.2(4) . .
Cu2 Cu2 I1 65.82(4) 8_565 .
I2 Cu2 I1 97.76(9) . .
I3 Cu2 I1 101.78(9) . .
Cu1 Cu2 I1 55.68(8) . .
Cu1 I1 Cu1 57.51(10) 8_565 .
Cu1 I1 Cu2 83.26(9) 8_565 .
Cu1 I1 Cu2 59.24(8) . .
Cu1 I1 Cu2 59.24(8) 8_565 8_565
Cu1 I1 Cu2 83.26(9) . 8_565
Cu2 I1 Cu2 48.36(9) . 8_565
Cu2 I2 Cu2 56.26(10) 8_565 .
Cu2 I3 Cu2 54.29(10) . 8_565
Cu1 I4 Cu1 62.54(12) . 8_565
N3 C1 H1A 109.5 . .
N3 C1 H1B 109.5 . .
H1A C1 H1B 109.5 . .
N3 C1 H1C 109.5 . .
H1A C1 H1C 109.5 . .
H1B C1 H1C 109.5 . .
N3 C2 C3 120.8(16) . .
N3 C2 H2 119.6 . .
C3 C2 H2 119.6 . .
C4 C3 C2 119.0(17) . .
C4 C3 H3 120.5 . .
C2 C3 H3 120.5 . .
C5 C4 C3 116.4(17) . .
C5 C4 C7 123.5(15) . .
C3 C4 C7 120.0(16) . .
C6 C5 C4 123.1(16) . .
C6 C5 H5 118.5 . .
C4 C5 H5 118.5 . .
N3 C6 C5 119.7(16) . .
N3 C6 H6 120.2 . .
C5 C6 H6 120.2 . .
N2 C7 C4 123.1(14) . .
N2 C7 C8 109.5(13) . .
C4 C7 C8 127.4(14) . .
C9 C8 C7 103.0(14) . .
C9 C8 H8 128.5 . .
C7 C8 H8 128.5 . .
N1 C9 C8 109.8(15) . .
N1 C9 C10 125.3(14) . .
C8 C9 C10 124.8(15) . .
C11 C10 C15 120.0 . .
C11 C10 C9 122.9(11) . .
C15 C10 C9 116.9(11) . .
C10 C11 C12 120.0 . .
C10 C11 H11A 120.0 . .
C12 C11 H11A 120.0 . .
C13 C12 C11 120.0 . .
C13 C12 H12A 120.0 . .
C11 C12 H12A 120.0 . .
C14 C13 C12 120.0 . .
C14 C13 H13A 120.0 . .
C12 C13 H13A 120.0 . .
C13 C14 C15 120.0 . .
C13 C14 H14A 120.0 . .
C15 C14 H14A 120.0 . .
C14 C15 C10 120.0 . .
C14 C15 H15A 120.0 . .
C10 C15 H15A 120.0 . .
C9 N1 N2 110.9(12) . .
C9 N1 Cu1 137.6(12) . .
N2 N1 Cu1 111.5(10) . .
N1 N2 C7 106.7(12) . .
N1 N2 Cu2 113.2(10) . .
C7 N2 Cu2 140.0(11) . .
C2 N3 C6 120.8(16) . .
C2 N3 C1 119.0(16) . .
C6 N3 C1 120.2(16) . .

loop_
_geom_bond_atom_site_label_1
_geom_bond_atom_site_label_2
_geom_bond_distance
_geom_bond_site_symmetry_2
Cu1 N1 1.993(12) .
Cu1 I4 2.540(3) .
Cu1 Cu1 2.637(5) 8_565
Cu1 I1 2.741(3) .
Cu1 Cu2 2.852(4) .
Cu2 N2 1.947(13) .
Cu2 Cu2 2.466(4) 8_565
Cu2 I2 2.615(3) .
Cu2 I3 2.703(3) .
Cu2 I1 3.010(3) .
I1 Cu1 2.741(3) 8_565
I1 Cu2 3.010(3) 8_565
I2 Cu2 2.615(3) 8_565
I3 Cu2 2.703(3) 8_565
I4 Cu1 2.540(3) 8_565
C1 N3 1.44(2) .
C1 H1A 0.9600 .
C1 H1B 0.9600 .
C1 H1C 0.9600 .
C2 N3 1.31(2) .
C2 C3 1.43(2) .
C2 H2 0.9300 .
C3 C4 1.37(2) .
C3 H3 0.9300 .
C4 C5 1.37(2) .
C4 C7 1.44(2) .
C5 C6 1.36(2) .
C5 H5 0.9300 .
C6 N3 1.331(18) .
C6 H6 0.9300 .
C7 N2 1.364(17) .
C7 C8 1.45(2) .
C8 C9 1.39(2) .
C8 H8 0.9300 .
C9 N1 1.343(18) .
C9 C10 1.514(17) .
C10 C11 1.3900 .
C10 C15 1.3900 .
C11 C12 1.3900 .
C11 H11A 0.9300 .
C12 C13 1.3900 .
C12 H12A 0.9300 .
C13 C14 1.3900 .
C13 H13A 0.9300 .
C14 C15 1.3900 .
C14 H14A 0.9300 .
C15 H15A 0.9300 .
N1 N2 1.349(16) .

loop_
_geom_torsion_atom_site_label_1
_geom_torsion_atom_site_label_2
_geom_torsion_atom_site_label_3
_geom_torsion_atom_site_label_4
_geom_torsion
_geom_torsion_site_symmetry_1
_geom_torsion_site_symmetry_4
N1 Cu1 Cu2 N2 2.4(6) . .
I4 Cu1 Cu2 N2 -152.3(4) . .
Cu1 Cu1 Cu2 N2 179.3(4) 8_565 .
I1 Cu1 Cu2 N2 120.4(4) . .
N1 Cu1 Cu2 Cu2 -177.0(4) . 8_565
I4 Cu1 Cu2 Cu2 28.4(2) . 8_565
Cu1 Cu1 Cu2 Cu2 0.0 8_565 8_565
I1 Cu1 Cu2 Cu2 -58.89(4) . 8_565
N1 Cu1 Cu2 I2 -149.7(4) . .
I4 Cu1 Cu2 I2 55.7(4) . .
Cu1 Cu1 Cu2 I2 27.3(2) 8_565 .
I1 Cu1 Cu2 I2 -31.6(2) . .
N1 Cu1 Cu2 I3 122.5(4) . .
I4 Cu1 Cu2 I3 -32.2(2) . .
Cu1 Cu1 Cu2 I3 -60.54(4) 8_565 .
I1 Cu1 Cu2 I3 -119.43(7) . .
N1 Cu1 Cu2 I1 -118.1(4) . .
I4 Cu1 Cu2 I1 87.3(2) . .
Cu1 Cu1 Cu2 I1 58.89(4) 8_565 .
N1 Cu1 I1 Cu1 159.2(5) . 8_565
I4 Cu1 I1 Cu1 -37.13(13) . 8_565
Cu2 Cu1 I1 Cu1 102.54(7) . 8_565
N1 Cu1 I1 Cu2 56.6(5) . .
I4 Cu1 I1 Cu2 -139.67(13) . .
Cu1 Cu1 I1 Cu2 -102.54(7) 8_565 .
N1 Cu1 I1 Cu2 101.5(5) . 8_565
I4 Cu1 I1 Cu2 -94.76(11) . 8_565
Cu1 Cu1 I1 Cu2 -57.63(6) 8_565 8_565
Cu2 Cu1 I1 Cu2 44.91(9) . 8_565
N2 Cu2 I1 Cu1 -110.3(4) . 8_565
Cu2 Cu2 I1 Cu1 54.26(6) 8_565 8_565
I2 Cu2 I1 Cu1 108.62(9) . 8_565
I3 Cu2 I1 Cu1 1.46(8) . 8_565
Cu1 Cu2 I1 Cu1 -56.00(10) . 8_565
N2 Cu2 I1 Cu1 -54.3(4) . .
Cu2 Cu2 I1 Cu1 110.27(7) 8_565 .
I2 Cu2 I1 Cu1 164.62(10) . .
I3 Cu2 I1 Cu1 57.46(8) . .
N2 Cu2 I1 Cu2 -164.6(4) . 8_565
I2 Cu2 I1 Cu2 54.35(8) . 8_565
I3 Cu2 I1 Cu2 -52.81(8) . 8_565
Cu1 Cu2 I1 Cu2 -110.27(7) . 8_565
N2 Cu2 I2 Cu2 -171.4(5) . 8_565
I3 Cu2 I2 Cu2 47.26(11) . 8_565
Cu1 Cu2 I2 Cu2 -31.3(3) . 8_565
I1 Cu2 I2 Cu2 -57.20(8) . 8_565
N2 Cu2 I3 Cu2 159.9(4) . 8_565
I2 Cu2 I3 Cu2 -46.71(11) . 8_565
Cu1 Cu2 I3 Cu2 102.04(7) . 8_565
I1 Cu2 I3 Cu2 54.75(8) . 8_565
N1 Cu1 I4 Cu1 -170.2(8) . 8_565
I1 Cu1 I4 Cu1 38.25(13) . 8_565
Cu2 Cu1 I4 Cu1 -33.8(2) . 8_565
N3 C2 C3 C4 4(3) . .
C2 C3 C4 C5 -5(2) . .
C2 C3 C4 C7 178.8(15) . .
C3 C4 C5 C6 2(3) . .
C7 C4 C5 C6 177.5(15) . .
C4 C5 C6 N3 3(3) . .
C5 C4 C7 N2 -3(2) . .
C3 C4 C7 N2 173.2(15) . .
C5 C4 C7 C8 176.0(14) . .
C3 C4 C7 C8 -8(2) . .
N2 C7 C8 C9 2.6(16) . .
C4 C7 C8 C9 -176.1(15) . .
C7 C8 C9 N1 -2.7(16) . .
C7 C8 C9 C10 -178.9(12) . .
N1 C9 C10 C11 0.8(18) . .
C8 C9 C10 C11 176.4(11) . .
N1 C9 C10 C15 175.8(11) . .
C8 C9 C10 C15 -8.5(17) . .
C15 C10 C11 C12 0.0 . .
C9 C10 C11 C12 174.9(10) . .
C10 C11 C12 C13 0.0 . .
C11 C12 C13 C14 0.0 . .
C12 C13 C14 C15 0.0 . .
C13 C14 C15 C10 0.0 . .
C11 C10 C15 C14 0.0 . .
C9 C10 C15 C14 -175.2(10) . .
C8 C9 N1 N2 1.9(17) . .
C10 C9 N1 N2 178.2(12) . .
C8 C9 N1 Cu1 178.6(11) . .
C10 C9 N1 Cu1 -5(2) . .
I4 Cu1 N1 C9 -28(2) . .
Cu1 Cu1 N1 C9 172.7(10) 8_565 .
I1 Cu1 N1 C9 124.6(14) . .
Cu2 Cu1 N1 C9 179.9(16) . .
I4 Cu1 N1 N2 149.1(7) . .
Cu1 Cu1 N1 N2 -10.6(16) 8_565 .
I1 Cu1 N1 N2 -58.7(10) . .
Cu2 Cu1 N1 N2 -3.4(8) . .
C9 N1 N2 C7 -0.2(16) . .
Cu1 N1 N2 C7 -177.8(9) . .
C9 N1 N2 Cu2 -177.4(9) . .
Cu1 N1 N2 Cu2 5.0(11) . .
C4 C7 N2 N1 177.2(13) . .
C8 C7 N2 N1 -1.5(16) . .
C4 C7 N2 Cu2 -7(2) . .
C8 C7 N2 Cu2 174.5(11) . .
Cu2 Cu2 N2 N1 -1.6(18) 8_565 .
I2 Cu2 N2 N1 156.2(7) . .
I3 Cu2 N2 N1 -63.4(10) . .
Cu1 Cu2 N2 N1 -3.5(8) . .
I1 Cu2 N2 N1 42.8(10) . .
Cu2 Cu2 N2 C7 -177.4(10) 8_565 .
I2 Cu2 N2 C7 -19.6(18) . .
I3 Cu2 N2 C7 120.8(15) . .
Cu1 Cu2 N2 C7 -179.3(16) . .
I1 Cu2 N2 C7 -133.0(15) . .
C3 C2 N3 C6 0(3) . .
C3 C2 N3 C1 178.8(16) . .
C5 C6 N3 C2 -4(3) . .
C5 C6 N3 C1 177.4(16) . .

loop_
_platon_squeeze_void_nr
_platon_squeeze_void_average_x
_platon_squeeze_void_average_y
_platon_squeeze_void_average_z
_platon_squeeze_void_volume
_platon_squeeze_void_count_electrons
_platon_squeeze_void_content
1 0.317 0.250 0.199 159 96 ' '
2 0.817 0.250 0.301 159 96 ' '
3 0.683 0.750 -0.199 159 96 ' '
4 0.183 0.750 -0.301 160 96 ' '
5 0.125 0.750 0.185 7 2 ' '
6 0.625 0.750 0.315 7 2 ' '
7 0.375 0.250 0.685 7 2 ' '
8 0.875 0.250 0.815 7 2 ' '
